data_7117716
loop_
_publ_author_name
'Isai Ramakrishna'
'Gowri Sankar Grandhi'
'Harekrishna Sahoo'
'Mahiuddin Baidya'

_publ_section_title
;
 The Mukaiyama aldol reaction of in situ generated nitrosocarbonyl
 compounds: selective C-N bond formation and N-O bond cleavage in one-pot
 for alpha-amination of ketones
;
_journal_name_full Chem.Commun.
_journal_page_first 13976
_journal_paper_doi 10.1039/C5cc05459A
_journal_volume 51
_journal_year 2015
_chemical_formula_sum 'C15 H19 N O4'
_chemical_formula_weight 277.31
_chemical_name_systematic
;
 ?
;
_space_group_crystal_system orthorhombic
_space_group_IT_number 29
_space_group_name_Hall 'P 2c -2ac'
_space_group_name_H-M_alt 'P c a 21'
_symmetry_space_group_name_Hall 'P 2c -2ac'
_symmetry_space_group_name_H-M 'P c a 21'
_atom_sites_solution_hydrogens mixed
_audit_creation_method SHELXL-2012
_audit_update_record
;
2015-06-22 deposited with the CCDC.
2015-07-28 downloaded from the CCDC.
;
_cell_angle_alpha 90
_cell_angle_beta 90
_cell_angle_gamma 90
_cell_formula_units_Z 4
_cell_length_a 11.5083(8)
_cell_length_b 13.3657(9)
_cell_length_c 9.5834(6)
_cell_measurement_reflns_used 2467
_cell_measurement_temperature 296(2)
_cell_measurement_theta_max 25.5
_cell_measurement_theta_min 1.52
_cell_volume 1474.08(17)
_computing_cell_refinement 'APEXII/SAINT (Bruker, 2012)'
_computing_data_collection 'APEXII (Bruker, 2012)'
_computing_data_reduction 'SAINT/XPREP (Bruker, 2012)'
_computing_molecular_graphics 'ORTEP3 (Farrugia, 1997) '
_computing_publication_material 'SHELXL-97 (Sheldrick, 2013)'
_computing_structure_refinement 'SHELXL-97 (Sheldrick, 2013)'
_computing_structure_solution 'SHELXS-97 (Sheldrick, 2013)'
_diffrn_ambient_temperature 296(2)
_diffrn_measured_fraction_theta_full 0.979
_diffrn_measured_fraction_theta_max 0.999
_diffrn_measurement_device_type 'bruker kappa apex2 CCD Diffractometer'
_diffrn_measurement_method '\w and \f scan'
_diffrn_radiation_type MoK\a
_diffrn_radiation_wavelength 0.71073
_diffrn_reflns_av_R_equivalents 0.0425
_diffrn_reflns_av_unetI/netI 0.0412
_diffrn_reflns_laue_measured_fraction_full 0.979
_diffrn_reflns_laue_measured_fraction_max 0.999
_diffrn_reflns_limit_h_max 13
_diffrn_reflns_limit_h_min -13
_diffrn_reflns_limit_k_max 15
_diffrn_reflns_limit_k_min -15
_diffrn_reflns_limit_l_max 10
_diffrn_reflns_limit_l_min -11
_diffrn_reflns_number 9969
_diffrn_reflns_point_group_measured_fraction_full 0.931
_diffrn_reflns_point_group_measured_fraction_max 0.950
_diffrn_reflns_theta_full 25.242
_diffrn_reflns_theta_max 24.997
_diffrn_reflns_theta_min 1.524
_exptl_absorpt_coefficient_mu 0.091
_exptl_absorpt_correction_T_max 0.9651
_exptl_absorpt_correction_T_min 0.8801
_exptl_absorpt_correction_type multi-scan
_exptl_absorpt_process_details 'SADABS (Bruker, 2012)'
_exptl_crystal_colour pale-yellow
_exptl_crystal_density_diffrn 1.250
_exptl_crystal_description block
_exptl_crystal_F_000 592
_exptl_crystal_size_max 0.400
_exptl_crystal_size_mid 0.100
_exptl_crystal_size_min 0.100
_refine_diff_density_max 0.119
_refine_diff_density_min -0.155
_refine_diff_density_rms 0.034
_refine_ls_abs_structure_details
;
 Flack x determined using 610 quotients [(I+)-(I-)]/[(I+)+(I-)]
 (Parsons and Flack (2004), Acta Cryst. A60, s61).
;
_refine_ls_abs_structure_Flack 0.6(10)
_refine_ls_extinction_coef .
_refine_ls_extinction_method none
_refine_ls_goodness_of_fit_ref 1.013
_refine_ls_hydrogen_treatment mixed
_refine_ls_matrix_type full
_refine_ls_number_parameters 188
_refine_ls_number_reflns 2467
_refine_ls_number_restraints 1
_refine_ls_restrained_S_all 1.013
_refine_ls_R_factor_all 0.0747
_refine_ls_R_factor_gt 0.0448
_refine_ls_shift/su_max 0.000
_refine_ls_shift/su_mean 0.000
_refine_ls_structure_factor_coef Fsqd
_refine_ls_weighting_details
;
 w=1/[\s^2^(Fo^2^)+(0.0541P)^2^+0.0972P]
 where P=(Fo^2^+2Fc^2^)/3
;
_refine_ls_weighting_scheme calc
_refine_ls_wR_factor_gt 0.0976
_refine_ls_wR_factor_ref 0.1135
_reflns_Friedel_coverage 0.781
_reflns_friedel_fraction_full 0.875
_reflns_friedel_fraction_max 0.893
_reflns_number_gt 1741
_reflns_number_total 2467
_reflns_threshold_expression 'I > 2\s(I)'
_cod_data_source_file c5cc05459a2.cif
_cod_data_source_block ram010
_cod_database_code 7117716
_shelx_space_group_comment
;
The symmetry employed for this shelxl refinement is uniquely defined
by the following loop, which should always be used as a source of
symmetry information in preference to the above space-group names.
They are only intended as comments.
;
_shelx_estimated_absorpt_t_min 0.965
_shelx_estimated_absorpt_t_max 0.991
_shelxl_version_number 2012-9

loop_
_space_group_symop_operation_xyz
'x, y, z'
'-x, -y, z+1/2'
'x+1/2, -y, z'
'-x+1/2, y, z+1/2'

loop_
_atom_site_label
_atom_site_type_symbol
_atom_site_fract_x
_atom_site_fract_y
_atom_site_fract_z
_atom_site_U_iso_or_equiv
_atom_site_adp_type
_atom_site_occupancy
_atom_site_site_symmetry_order
_atom_site_calc_flag
_atom_site_refinement_flags_posn
_atom_site_refinement_flags_adp
_atom_site_refinement_flags_occupancy
_atom_site_disorder_assembly
_atom_site_disorder_group
C1 C 0.2789(5) 0.4313(4) 0.1923(6) 0.0830(16) Uani 1 1 d . . . . .
H1 H 0.2196 0.4437 0.2560 0.100 Uiso 1 1 calc R U . . .
C2 C 0.3069(7) 0.3345(4) 0.1571(10) 0.115(3) Uani 1 1 d . . . . .
H2 H 0.2656 0.2811 0.1946 0.139 Uiso 1 1 calc R U . . .
C3 C 0.3975(8) 0.3177(5) 0.0650(9) 0.125(3) Uani 1 1 d . . . . .
H3 H 0.4170 0.2522 0.0417 0.151 Uiso 1 1 calc R U . . .
C4 C 0.4587(6) 0.3947(5) 0.0077(6) 0.096(2) Uani 1 1 d . . . . .
H4 H 0.5194 0.3811 -0.0534 0.115 Uiso 1 1 calc R U . . .
C5 C 0.4312(4) 0.4935(4) 0.0397(5) 0.0634(13) Uani 1 1 d . . . . .
C6 C 0.4971(4) 0.5779(4) -0.0244(5) 0.0706(15) Uani 1 1 d . . . . .
H6A H 0.4685 0.5889 -0.1184 0.085 Uiso 1 1 calc R U . . .
H6B H 0.5784 0.5594 -0.0311 0.085 Uiso 1 1 calc R U . . .
C7 C 0.4871(4) 0.6752(3) 0.0575(5) 0.0573(11) Uani 1 1 d . . . . .
H7A H 0.5284 0.6692 0.1454 0.069 Uiso 1 1 calc R U . . .
H7B H 0.5216 0.7295 0.0048 0.069 Uiso 1 1 calc R U . . .
C8 C 0.3594(3) 0.6971(3) 0.0848(4) 0.0460(10) Uani 1 1 d . . . . .
H8 H 0.3197 0.6977 -0.0056 0.055 Uiso 1 1 calc R U . . .
C9 C 0.3062(4) 0.6144(3) 0.1709(5) 0.0506(11) Uani 1 1 d . . . . .
C10 C 0.3395(4) 0.5108(3) 0.1325(5) 0.0560(11) Uani 1 1 d . . . . .
N2 N 0.3421(3) 0.7945(2) 0.1485(3) 0.0460(8) Uani 1 1 d . . . . .
C12 C 0.2386(4) 0.8423(3) 0.1355(4) 0.0426(9) Uani 1 1 d . . . . .
C13 C 0.1199(3) 0.9763(3) 0.2379(4) 0.0448(9) Uani 1 1 d . . . . .
C14 C 0.1410(4) 1.0378(4) 0.3680(5) 0.0662(14) Uani 1 1 d . . . . .
H14A H 0.1494 0.9941 0.4468 0.099 Uiso 1 1 calc R U . . .
H14B H 0.0764 1.0820 0.3830 0.099 Uiso 1 1 calc R U . . .
H14C H 0.2107 1.0765 0.3566 0.099 Uiso 1 1 calc R U . . .
C15 C 0.1202(4) 1.0424(4) 0.1109(5) 0.0719(14) Uani 1 1 d . . . . .
H15A H 0.1926 1.0780 0.1060 0.108 Uiso 1 1 calc R U . . .
H15B H 0.0573 1.0893 0.1169 0.108 Uiso 1 1 calc R U . . .
H15C H 0.1111 1.0020 0.0288 0.108 Uiso 1 1 calc R U . . .
C16 C 0.0121(4) 0.9153(4) 0.2503(6) 0.0756(14) Uani 1 1 d . . . . .
H16A H -0.0005 0.8792 0.1650 0.113 Uiso 1 1 calc R U . . .
H16B H -0.0529 0.9585 0.2678 0.113 Uiso 1 1 calc R U . . .
H16C H 0.0203 0.8688 0.3260 0.113 Uiso 1 1 calc R U . . .
O4 O 0.2248(2) 0.91089(19) 0.2344(3) 0.0493(7) Uani 1 1 d . . . . .
O1 O 0.2394(3) 0.6334(2) 0.2649(4) 0.0770(10) Uani 1 1 d . . . . .
O2 O 0.1722(2) 0.8251(2) 0.0392(3) 0.0566(8) Uani 1 1 d . . . . .
O5 O 0.4078(2) 0.8080(2) 0.2712(3) 0.0480(7) Uani 1 1 d . . . . .
H1O H 0.361(3) 0.805(3) 0.342(5) 0.052(13) Uiso 1 1 d . . . . .

loop_
_atom_site_aniso_label
_atom_site_aniso_U_11
_atom_site_aniso_U_22
_atom_site_aniso_U_33
_atom_site_aniso_U_23
_atom_site_aniso_U_13
_atom_site_aniso_U_12
C1 0.089(4) 0.058(3) 0.102(4) 0.006(3) -0.021(3) -0.011(3)
C2 0.139(6) 0.050(4) 0.157(7) 0.013(4) -0.050(6) -0.012(4)
C3 0.167(7) 0.052(4) 0.157(8) -0.011(5) -0.058(6) 0.031(5)
C4 0.121(5) 0.071(4) 0.095(4) -0.024(3) -0.021(4) 0.047(4)
C5 0.071(3) 0.063(3) 0.056(3) -0.018(2) -0.016(3) 0.024(3)
C6 0.070(4) 0.084(4) 0.058(3) -0.019(3) 0.004(2) 0.027(3)
C7 0.050(2) 0.067(3) 0.055(3) -0.002(2) 0.012(2) 0.005(2)
C8 0.049(2) 0.049(2) 0.040(2) -0.012(2) -0.0019(19) 0.008(2)
C9 0.047(2) 0.053(3) 0.051(3) -0.010(2) -0.002(2) -0.003(2)
C10 0.063(3) 0.046(2) 0.059(3) -0.004(2) -0.017(2) 0.002(2)
N2 0.050(2) 0.0493(19) 0.0389(18) -0.0111(16) -0.0075(16) 0.0081(16)
C12 0.050(2) 0.044(2) 0.034(2) -0.0022(18) 0.004(2) 0.0005(19)
C13 0.042(2) 0.055(2) 0.037(2) -0.0036(19) -0.0060(18) 0.0132(19)
C14 0.069(3) 0.071(3) 0.058(3) -0.020(2) -0.015(3) 0.020(3)
C15 0.081(4) 0.076(3) 0.059(3) 0.007(2) 0.007(3) 0.030(3)
C16 0.066(3) 0.091(4) 0.070(3) -0.021(3) 0.012(3) -0.013(3)
O4 0.0532(17) 0.0508(15) 0.0439(16) -0.0120(14) -0.0101(14) 0.0143(13)
O1 0.079(2) 0.072(2) 0.080(2) -0.0163(19) 0.035(2) -0.0107(19)
O2 0.0605(18) 0.0702(19) 0.0390(16) -0.0118(14) -0.0126(15) 0.0120(15)
O5 0.0447(16) 0.0602(17) 0.0391(16) -0.0066(14) -0.0031(15) -0.0001(13)

loop_
_atom_type_symbol
_atom_type_description
_atom_type_scat_dispersion_real
_atom_type_scat_dispersion_imag
_atom_type_scat_source
C C 0.0033 0.0016 'International Tables Vol C Tables 4.2.6.8 and 6.1.1.4'
H H 0.0000 0.0000 'International Tables Vol C Tables 4.2.6.8 and 6.1.1.4'
N N 0.0061 0.0033 'International Tables Vol C Tables 4.2.6.8 and 6.1.1.4'
O O 0.0106 0.0060 'International Tables Vol C Tables 4.2.6.8 and 6.1.1.4'

loop_
_geom_angle_atom_site_label_1
_geom_angle_atom_site_label_2
_geom_angle_atom_site_label_3
_geom_angle
_geom_angle_site_symmetry_1
_geom_angle_site_symmetry_3
C2 C1 C10 119.9(6) . .
C2 C1 H1 120.0 . .
C10 C1 H1 120.0 . .
C1 C2 C3 119.1(7) . .
C1 C2 H2 120.5 . .
C3 C2 H2 120.5 . .
C4 C3 C2 121.6(6) . .
C4 C3 H3 119.2 . .
C2 C3 H3 119.2 . .
C3 C4 C5 120.7(7) . .
C3 C4 H4 119.7 . .
C5 C4 H4 119.7 . .
C4 C5 C10 117.9(6) . .
C4 C5 C6 120.8(5) . .
C10 C5 C6 121.3(4) . .
C5 C6 C7 113.3(4) . .
C5 C6 H6A 108.9 . .
C7 C6 H6A 108.9 . .
C5 C6 H6B 108.9 . .
C7 C6 H6B 108.9 . .
H6A C6 H6B 107.7 . .
C8 C7 C6 109.0(4) . .
C8 C7 H7A 109.9 . .
C6 C7 H7A 109.9 . .
C8 C7 H7B 109.9 . .
C6 C7 H7B 109.9 . .
H7A C7 H7B 108.3 . .
N2 C8 C9 111.8(3) . .
N2 C8 C7 112.2(3) . .
C9 C8 C7 110.2(3) . .
N2 C8 H8 107.5 . .
C9 C8 H8 107.5 . .
C7 C8 H8 107.5 . .
O1 C9 C10 122.9(4) . .
O1 C9 C8 120.7(4) . .
C10 C9 C8 116.3(4) . .
C1 C10 C5 120.8(5) . .
C1 C10 C9 118.7(5) . .
C5 C10 C9 120.5(4) . .
C12 N2 O5 119.1(3) . .
C12 N2 C8 120.3(3) . .
O5 N2 C8 113.1(3) . .
O2 C12 O4 126.5(4) . .
O2 C12 N2 122.0(3) . .
O4 C12 N2 111.4(3) . .
C16 C13 O4 110.8(3) . .
C16 C13 C15 112.8(4) . .
O4 C13 C15 108.9(3) . .
C16 C13 C14 111.5(4) . .
O4 C13 C14 102.0(3) . .
C15 C13 C14 110.3(4) . .
C13 C14 H14A 109.5 . .
C13 C14 H14B 109.5 . .
H14A C14 H14B 109.5 . .
C13 C14 H14C 109.5 . .
H14A C14 H14C 109.5 . .
H14B C14 H14C 109.5 . .
C13 C15 H15A 109.5 . .
C13 C15 H15B 109.5 . .
H15A C15 H15B 109.5 . .
C13 C15 H15C 109.5 . .
H15A C15 H15C 109.5 . .
H15B C15 H15C 109.5 . .
C13 C16 H16A 109.5 . .
C13 C16 H16B 109.5 . .
H16A C16 H16B 109.5 . .
C13 C16 H16C 109.5 . .
H16A C16 H16C 109.5 . .
H16B C16 H16C 109.5 . .
C12 O4 C13 121.2(3) . .
N2 O5 H1O 108(3) . .

loop_
_geom_bond_atom_site_label_1
_geom_bond_atom_site_label_2
_geom_bond_distance
_geom_bond_site_symmetry_2
C1 C2 1.375(8) .
C1 C10 1.395(7) .
C1 H1 0.9300 .
C2 C3 1.384(10) .
C2 H2 0.9300 .
C3 C4 1.363(10) .
C3 H3 0.9300 .
C4 C5 1.392(7) .
C4 H4 0.9300 .
C5 C10 1.400(6) .
C5 C6 1.492(7) .
C6 C7 1.523(6) .
C6 H6A 0.9700 .
C6 H6B 0.9700 .
C7 C8 1.521(5) .
C7 H7A 0.9700 .
C7 H7B 0.9700 .
C8 N2 1.451(5) .
C8 C9 1.509(6) .
C8 H8 0.9800 .
C9 O1 1.211(5) .
C9 C10 1.483(6) .
N2 C12 1.358(5) .
N2 O5 1.410(4) .
C12 O2 1.220(5) .
C12 O4 1.328(4) .
C13 C16 1.489(6) .
C13 O4 1.490(4) .
C13 C15 1.504(6) .
C13 C14 1.513(6) .
C14 H14A 0.9600 .
C14 H14B 0.9600 .
C14 H14C 0.9600 .
C15 H15A 0.9600 .
C15 H15B 0.9600 .
C15 H15C 0.9600 .
C16 H16A 0.9600 .
C16 H16B 0.9600 .
C16 H16C 0.9600 .
O5 H1O 0.86(4) .

loop_
_geom_hbond_atom_site_label_D
_geom_hbond_atom_site_label_H
_geom_hbond_atom_site_label_A
_geom_hbond_distance_DH
_geom_hbond_distance_HA
_geom_hbond_distance_DA
_geom_hbond_angle_DHA
_geom_hbond_site_symmetry_A
C8 H8 O1 0.98 2.46 3.379(5) 156.6 4_554
C15 H15B O5 0.96 2.65 3.512(5) 149.5 3_475
C15 H15C O2 0.96 2.47 3.043(6) 118.3 .
C16 H16A O2 0.96 2.43 2.989(6) 116.6 .
O5 H1O O2 0.86(4) 1.95(5) 2.738(4) 151(4) 4

loop_
_geom_torsion_atom_site_label_1
_geom_torsion_atom_site_label_2
_geom_torsion_atom_site_label_3
_geom_torsion_atom_site_label_4
_geom_torsion
_geom_torsion_site_symmetry_1
_geom_torsion_site_symmetry_2
_geom_torsion_site_symmetry_3
_geom_torsion_site_symmetry_4
C10 C1 C2 C3 1.7(10) . . . .
C1 C2 C3 C4 -0.6(11) . . . .
C2 C3 C4 C5 -0.4(10) . . . .
C3 C4 C5 C10 0.3(8) . . . .
C3 C4 C5 C6 -179.2(5) . . . .
C4 C5 C6 C7 -159.3(5) . . . .
C10 C5 C6 C7 21.3(6) . . . .
C5 C6 C7 C8 -51.2(5) . . . .
C6 C7 C8 N2 -173.4(3) . . . .
C6 C7 C8 C9 61.4(4) . . . .
N2 C8 C9 O1 13.1(5) . . . .
C7 C8 C9 O1 138.5(4) . . . .
N2 C8 C9 C10 -167.5(3) . . . .
C7 C8 C9 C10 -42.0(5) . . . .
C2 C1 C10 C5 -1.9(8) . . . .
C2 C1 C10 C9 179.1(5) . . . .
C4 C5 C10 C1 0.9(7) . . . .
C6 C5 C10 C1 -179.7(4) . . . .
C4 C5 C10 C9 179.9(4) . . . .
C6 C5 C10 C9 -0.6(6) . . . .
O1 C9 C10 C1 10.0(7) . . . .
C8 C9 C10 C1 -169.5(4) . . . .
O1 C9 C10 C5 -169.1(4) . . . .
C8 C9 C10 C5 11.5(6) . . . .
C9 C8 N2 C12 -79.3(4) . . . .
C7 C8 N2 C12 156.3(4) . . . .
C9 C8 N2 O5 70.2(4) . . . .
C7 C8 N2 O5 -54.2(4) . . . .
O5 N2 C12 O2 -171.8(3) . . . .
C8 N2 C12 O2 -24.1(6) . . . .
O5 N2 C12 O4 11.5(5) . . . .
C8 N2 C12 O4 159.2(3) . . . .
O2 C12 O4 C13 0.7(6) . . . .
N2 C12 O4 C13 177.3(3) . . . .
C16 C13 O4 C12 59.6(5) . . . .
C15 C13 O4 C12 -65.1(5) . . . .
C14 C13 O4 C12 178.3(3) . . . .
